data_7235656
loop_
_publ_author_name
'Kleeblatt, Dennis'
'Cordes, Christoph A.'
'Lebrenz, Philipp'
'Hein, Martin'
'Feist, Holger'
'Matin, Abdul'
'Raza, Rabia'
'Iqbal, Jamshed'
'Munshi, Omar'
'Rahman, Qamar'
'Villinger, Alexander'
'Langer, Peter'

_publ_section_title
;
 Synthesis and antiproliferative activity of
 N-glycosyl-3,3-diaryloxindoles
;
_journal_issue 44
_journal_name_full 'RSC Advances'
_journal_page_first 22828
_journal_paper_doi 10.1039/c4ra02627f
_journal_volume 4
_journal_year 2014
_chemical_absolute_configuration syn
_chemical_formula_moiety 'C32 H31 N O8'
_chemical_formula_sum 'C32 H31 N O8'
_chemical_formula_weight 557.58
_chemical_name_systematic 1-(2,3,4-Tri-<i>O</i>-acetyl-\b-L-rhamnopyranosyl)-3,3-diphenylindolin-2-one
_space_group_IT_number 19
_space_group_name_Hall 'P 2ac 2ab'
_space_group_name_H-M_alt 'P 21 21 21'
_symmetry_cell_setting orthorhombic
_symmetry_Int_Tables_number 19
_symmetry_space_group_name_Hall 'P 2ac 2ab'
_symmetry_space_group_name_H-M 'P 21 21 21'
_atom_sites_solution_hydrogens geom
_atom_sites_solution_primary direct
_atom_sites_solution_secondary difmap
_audit_creation_method SHELXL-97
_cell_angle_alpha 90.00
_cell_angle_beta 90.00
_cell_angle_gamma 90.00
_cell_formula_units_Z 4
_cell_length_a 12.8591(2)
_cell_length_b 14.2792(2)
_cell_length_c 15.2290(2)
_cell_measurement_reflns_used 8775
_cell_measurement_temperature 173(2)
_cell_measurement_theta_max 52.542
_cell_measurement_theta_min 5.033
_cell_volume 2796.31(7)
_computing_cell_refinement 'Bruker Apex V7.51A'
_computing_data_collection 'Bruker Apex V7.51A'
_computing_data_reduction 'Bruker SAINT'
_computing_molecular_graphics 'ORTEP-3v2.01 (Farrugia, 1997)'
_computing_publication_material SHELXL-97
_computing_structure_refinement 'SHELXL-97 (Sheldrick, 1997)'
_computing_structure_solution 'SHELXS-97 (Sheldrick, 1997)'
_diffrn_ambient_temperature 173(2)
_diffrn_measured_fraction_theta_full 0.999
_diffrn_measured_fraction_theta_max 0.999
_diffrn_measurement_device_type 'Bruker-Nonius Apex X8-CCD-diffractometer'
_diffrn_measurement_method 'phi and omega scans'
_diffrn_radiation_monochromator graphite
_diffrn_radiation_source 'sealed tube'
_diffrn_radiation_type MoK\a
_diffrn_radiation_wavelength 0.71073
_diffrn_reflns_av_R_equivalents 0.0307
_diffrn_reflns_av_sigmaI/netI 0.0379
_diffrn_reflns_limit_h_max 18
_diffrn_reflns_limit_h_min -17
_diffrn_reflns_limit_k_max 20
_diffrn_reflns_limit_k_min -18
_diffrn_reflns_limit_l_max 21
_diffrn_reflns_limit_l_min -20
_diffrn_reflns_number 32050
_diffrn_reflns_theta_full 30.50
_diffrn_reflns_theta_max 30.50
_diffrn_reflns_theta_min 2.52
_exptl_absorpt_coefficient_mu 0.095
_exptl_absorpt_correction_T_max 0.9868
_exptl_absorpt_correction_T_min 0.9738
_exptl_absorpt_correction_type multi-scan
_exptl_absorpt_process_details '(SADABS; Sheldrick, 2004)'
_exptl_crystal_colour colourless
_exptl_crystal_density_diffrn 1.324
_exptl_crystal_density_method 'not measured'
_exptl_crystal_description block
_exptl_crystal_F_000 1176
_exptl_crystal_size_max 0.28
_exptl_crystal_size_mid 0.27
_exptl_crystal_size_min 0.14
_refine_diff_density_max 0.167
_refine_diff_density_min -0.183
_refine_diff_density_rms 0.037
_refine_ls_abs_structure_details 'Flack H D (1983), Acta Cryst. A39, 876-881'
_refine_ls_abs_structure_Flack -0.7(6)
_refine_ls_extinction_method none
_refine_ls_goodness_of_fit_ref 1.052
_refine_ls_hydrogen_treatment constr
_refine_ls_matrix_type full
_refine_ls_number_parameters 394
_refine_ls_number_reflns 7963
_refine_ls_number_restraints 0
_refine_ls_restrained_S_all 1.052
_refine_ls_R_factor_all 0.0601
_refine_ls_R_factor_gt 0.0400
_refine_ls_shift/su_max 0.000
_refine_ls_shift/su_mean 0.000
_refine_ls_structure_factor_coef Fsqd
_refine_ls_weighting_details 'calc w=1/[\s^2^(Fo^2^)+(0.0474P)^2^+0.0114P] where P=(Fo^2^+2Fc^2^)/3'
_refine_ls_weighting_scheme calc
_refine_ls_wR_factor_gt 0.0868
_refine_ls_wR_factor_ref 0.0940
_reflns_number_gt 6199
_reflns_number_total 7963
_reflns_threshold_expression >2\s(I)
_cod_data_source_file c4ra02627f2.cif
_cod_data_source_block is_dkp045
_cod_database_code 7235656

loop_
_symmetry_equiv_pos_as_xyz
'x, y, z'
'-x+1/2, -y, z+1/2'
'-x, y+1/2, -z+1/2'
'x+1/2, -y+1/2, -z'

loop_
_atom_site_label
_atom_site_type_symbol
_atom_site_fract_x
_atom_site_fract_y
_atom_site_fract_z
_atom_site_U_iso_or_equiv
_atom_site_adp_type
_atom_site_occupancy
_atom_site_symmetry_multiplicity
_atom_site_calc_flag
_atom_site_refinement_flags
_atom_site_disorder_assembly
_atom_site_disorder_group
N1 N 0.83530(8) 0.66883(8) 0.83230(8) 0.0271(2) Uani 1 1 d . . .
O1 O 0.90812(9) 0.62365(8) 0.70150(7) 0.0409(3) Uani 1 1 d . . .
O2 O 0.78888(8) 0.55293(7) 0.93074(7) 0.0301(2) Uani 1 1 d . . .
O3 O 0.61139(7) 0.65585(7) 0.88115(6) 0.0287(2) Uani 1 1 d . A .
O4A O 0.5828(9) 0.7646(7) 0.7758(7) 0.0554(17) Uani 0.56(2) 1 d P A 1
C27 C 0.5316(9) 0.7937(8) 0.9207(7) 0.051(3) Uani 0.56(2) 1 d P A 1
H27A H 0.4720 0.8301 0.8994 0.076 Uiso 0.56(2) 1 calc PR A 1
H27B H 0.5859 0.8365 0.9414 0.076 Uiso 0.56(2) 1 calc PR A 1
H27C H 0.5093 0.7532 0.9691 0.076 Uiso 0.56(2) 1 calc PR A 1
O4B O 0.5667(12) 0.7521(10) 0.7741(9) 0.064(3) Uani 0.44(2) 1 d P A 2
C27B C 0.5204(10) 0.7929(8) 0.9250(7) 0.029(2) Uani 0.44(2) 1 d P A 2
H27D H 0.5154 0.8589 0.9081 0.043 Uiso 0.44(2) 1 calc PR A 2
H27E H 0.5624 0.7872 0.9784 0.043 Uiso 0.44(2) 1 calc PR A 2
H27F H 0.4505 0.7680 0.9359 0.043 Uiso 0.44(2) 1 calc PR A 2
O5 O 0.50000(7) 0.50037(7) 0.82072(6) 0.0313(2) Uani 1 1 d . . .
O6 O 0.51775(10) 0.50212(10) 0.67418(8) 0.0538(3) Uani 1 1 d . . .
O7 O 0.60283(8) 0.35976(6) 0.92000(7) 0.0339(2) Uani 1 1 d . . .
O8 O 0.46635(9) 0.38523(8) 1.00892(8) 0.0437(3) Uani 1 1 d . . .
C1 C 0.89750(11) 0.68137(10) 0.75931(9) 0.0292(3) Uani 1 1 d . . .
C2 C 0.94717(10) 0.78044(10) 0.76473(9) 0.0273(3) Uani 1 1 d . . .
C3 C 0.90157(10) 0.81703(10) 0.85024(9) 0.0288(3) Uani 1 1 d . . .
C4 C 0.91249(11) 0.90224(11) 0.89238(11) 0.0354(3) Uani 1 1 d . . .
H4 H 0.9533 0.9506 0.8668 0.043 Uiso 1 1 calc R . .
C5 C 0.86327(12) 0.91637(12) 0.97238(12) 0.0411(4) Uani 1 1 d . . .
H5 H 0.8716 0.9744 1.0022 0.049 Uiso 1 1 calc R . .
C6 C 0.80247(12) 0.84722(12) 1.00911(11) 0.0375(4) Uani 1 1 d . . .
H6 H 0.7700 0.8581 1.0642 0.045 Uiso 1 1 calc R . .
C7 C 0.78782(11) 0.76187(10) 0.96705(9) 0.0315(3) Uani 1 1 d . . .
H7 H 0.7452 0.7145 0.9920 0.038 Uiso 1 1 calc R . .
C8 C 0.83768(10) 0.74840(10) 0.88747(9) 0.0271(3) Uani 1 1 d . . .
C9 C 1.06688(10) 0.77060(10) 0.76444(9) 0.0279(3) Uani 1 1 d . . .
C10 C 1.12987(11) 0.81285(11) 0.82686(10) 0.0343(3) Uani 1 1 d . . .
H10 H 1.0993 0.8438 0.8757 0.041 Uiso 1 1 calc R . .
C11 C 1.23790(11) 0.81009(13) 0.81831(11) 0.0402(4) Uani 1 1 d . . .
H11 H 1.2803 0.8405 0.8607 0.048 Uiso 1 1 calc R . .
C12 C 1.28345(12) 0.76379(12) 0.74924(11) 0.0399(4) Uani 1 1 d . . .
H12 H 1.3570 0.7617 0.7439 0.048 Uiso 1 1 calc R . .
C13 C 1.22124(12) 0.72040(12) 0.68762(11) 0.0406(4) Uani 1 1 d . . .
H13 H 1.2524 0.6880 0.6399 0.049 Uiso 1 1 calc R . .
C14 C 1.11398(12) 0.72354(11) 0.69449(10) 0.0348(3) Uani 1 1 d . . .
H14 H 1.0722 0.6936 0.6514 0.042 Uiso 1 1 calc R . .
C15 C 0.91322(10) 0.84106(10) 0.68672(10) 0.0305(3) Uani 1 1 d . . .
C16 C 0.97098(12) 0.91960(12) 0.66373(12) 0.0443(4) Uani 1 1 d . . .
H16 H 1.0315 0.9347 0.6965 0.053 Uiso 1 1 calc R . .
C17 C 0.94216(14) 0.97618(13) 0.59414(14) 0.0534(5) Uani 1 1 d . . .
H17 H 0.9827 1.0296 0.5796 0.064 Uiso 1 1 calc R . .
C18 C 0.85419(14) 0.95479(14) 0.54583(13) 0.0486(4) Uani 1 1 d . . .
H18 H 0.8350 0.9925 0.4971 0.058 Uiso 1 1 calc R . .
C19 C 0.79442(13) 0.87813(13) 0.56900(11) 0.0453(4) Uani 1 1 d . . .
H19 H 0.7331 0.8641 0.5367 0.054 Uiso 1 1 calc R . .
C20 C 0.82321(11) 0.82145(12) 0.63901(10) 0.0360(3) Uani 1 1 d . . .
H20 H 0.7814 0.7691 0.6545 0.043 Uiso 1 1 calc R . .
C21 C 0.77642(10) 0.58329(9) 0.84315(9) 0.0263(3) Uani 1 1 d . . .
H21 H 0.8072 0.5347 0.8036 0.032 Uiso 1 1 calc R . .
C22 C 0.66081(10) 0.59318(9) 0.82026(9) 0.0264(3) Uani 1 1 d . . .
H22 H 0.6522 0.6163 0.7587 0.032 Uiso 1 1 calc R . .
C23 C 0.61133(10) 0.49699(10) 0.83086(9) 0.0281(3) Uani 1 1 d . . .
H23 H 0.6410 0.4537 0.7858 0.034 Uiso 1 1 calc R . .
C24 C 0.63240(10) 0.45747(9) 0.92135(10) 0.0275(3) Uani 1 1 d . . .
H24 H 0.5912 0.4921 0.9666 0.033 Uiso 1 1 calc R . .
C25 C 0.74848(10) 0.45983(10) 0.94441(10) 0.0301(3) Uani 1 1 d . . .
H25 H 0.7867 0.4149 0.9057 0.036 Uiso 1 1 calc R . .
C26 C 0.57169(11) 0.73732(11) 0.85065(11) 0.0345(3) Uani 1 1 d . . .
C28 C 0.46248(12) 0.49931(11) 0.73742(11) 0.0360(3) Uani 1 1 d . . .
C29 C 0.34659(13) 0.49352(14) 0.73703(12) 0.0490(4) Uani 1 1 d . . .
H29A H 0.3250 0.4296 0.7517 0.074 Uiso 1 1 calc R . .
H29B H 0.3204 0.5100 0.6786 0.074 Uiso 1 1 calc R . .
H29C H 0.3183 0.5372 0.7805 0.074 Uiso 1 1 calc R . .
C30 C 0.51552(11) 0.33362(10) 0.96319(10) 0.0311(3) Uani 1 1 d . . .
C31 C 0.49081(14) 0.23326(11) 0.94533(12) 0.0463(4) Uani 1 1 d . . .
H31A H 0.4544 0.2281 0.8890 0.069 Uiso 1 1 calc R . .
H31B H 0.4463 0.2088 0.9923 0.069 Uiso 1 1 calc R . .
H31C H 0.5555 0.1970 0.9430 0.069 Uiso 1 1 calc R . .
C32 C 0.76870(13) 0.43525(12) 1.03892(11) 0.0427(4) Uani 1 1 d . . .
H32A H 0.7280 0.4767 1.0770 0.064 Uiso 1 1 calc R . .
H32B H 0.8429 0.4430 1.0518 0.064 Uiso 1 1 calc R . .
H32C H 0.7484 0.3701 1.0495 0.064 Uiso 1 1 calc R . .

loop_
_atom_site_aniso_label
_atom_site_aniso_U_11
_atom_site_aniso_U_22
_atom_site_aniso_U_33
_atom_site_aniso_U_23
_atom_site_aniso_U_13
_atom_site_aniso_U_12
N1 0.0269(5) 0.0246(6) 0.0298(6) -0.0016(5) 0.0058(5) -0.0050(4)
O1 0.0447(6) 0.0378(6) 0.0401(6) -0.0107(5) 0.0144(5) -0.0130(5)
O2 0.0294(5) 0.0256(5) 0.0353(6) 0.0046(4) -0.0007(4) -0.0032(4)
O3 0.0304(5) 0.0249(5) 0.0310(5) 0.0009(4) 0.0028(4) 0.0008(4)
O4A 0.092(4) 0.0322(19) 0.042(3) 0.0067(16) 0.007(3) 0.000(2)
C27 0.037(4) 0.040(4) 0.076(5) 0.017(4) 0.010(3) 0.006(3)
O4B 0.087(5) 0.063(6) 0.042(4) 0.011(4) -0.021(3) 0.044(5)
C27B 0.021(3) 0.029(4) 0.037(4) -0.012(3) 0.003(2) 0.007(2)
O5 0.0261(5) 0.0349(6) 0.0330(5) 0.0003(5) -0.0001(4) -0.0052(4)
O6 0.0566(7) 0.0699(9) 0.0348(7) 0.0013(6) 0.0023(6) -0.0209(7)
O7 0.0342(5) 0.0208(5) 0.0466(6) -0.0006(4) 0.0116(5) -0.0037(4)
O8 0.0356(6) 0.0419(7) 0.0535(7) 0.0095(6) 0.0140(5) 0.0026(5)
C1 0.0262(6) 0.0299(7) 0.0314(7) -0.0015(6) 0.0033(6) -0.0054(6)
C2 0.0248(6) 0.0279(7) 0.0294(7) 0.0003(6) 0.0008(5) -0.0067(5)
C3 0.0237(6) 0.0287(7) 0.0339(7) -0.0017(6) -0.0004(6) -0.0023(6)
C4 0.0304(7) 0.0282(7) 0.0477(9) -0.0040(7) -0.0005(7) -0.0054(6)
C5 0.0376(8) 0.0350(8) 0.0507(10) -0.0161(8) -0.0005(7) 0.0003(7)
C6 0.0348(8) 0.0412(9) 0.0366(8) -0.0100(7) 0.0031(6) 0.0016(7)
C7 0.0291(6) 0.0339(8) 0.0315(7) -0.0036(7) 0.0017(6) -0.0029(6)
C8 0.0245(6) 0.0271(7) 0.0297(7) -0.0004(6) -0.0013(5) -0.0014(5)
C9 0.0256(6) 0.0287(7) 0.0294(7) 0.0069(6) 0.0016(5) -0.0041(5)
C10 0.0282(7) 0.0418(9) 0.0329(8) 0.0022(7) -0.0001(6) -0.0045(6)
C11 0.0303(7) 0.0548(10) 0.0353(8) 0.0089(8) -0.0064(6) -0.0070(7)
C12 0.0244(6) 0.0506(10) 0.0447(9) 0.0144(8) 0.0027(6) 0.0017(7)
C13 0.0359(8) 0.0457(9) 0.0404(9) 0.0046(8) 0.0078(7) 0.0059(7)
C14 0.0313(7) 0.0368(8) 0.0362(8) 0.0004(7) 0.0004(6) -0.0017(6)
C15 0.0263(6) 0.0313(7) 0.0337(8) 0.0011(6) 0.0017(6) -0.0013(5)
C16 0.0324(7) 0.0421(9) 0.0583(11) 0.0166(8) -0.0113(8) -0.0076(7)
C17 0.0430(9) 0.0456(11) 0.0715(13) 0.0233(10) -0.0033(9) -0.0012(8)
C18 0.0431(9) 0.0545(11) 0.0480(10) 0.0141(9) 0.0011(8) 0.0149(8)
C19 0.0326(8) 0.0619(11) 0.0415(9) -0.0023(9) -0.0084(7) 0.0068(8)
C20 0.0262(7) 0.0439(9) 0.0378(8) -0.0021(7) 0.0008(6) -0.0031(7)
C21 0.0261(6) 0.0232(6) 0.0295(7) 0.0006(6) 0.0035(5) -0.0043(5)
C22 0.0269(6) 0.0240(7) 0.0282(7) 0.0009(6) 0.0017(6) -0.0030(5)
C23 0.0258(6) 0.0263(7) 0.0323(7) -0.0016(6) 0.0041(6) -0.0040(6)
C24 0.0269(6) 0.0202(6) 0.0356(8) 0.0010(6) 0.0066(6) -0.0021(5)
C25 0.0277(7) 0.0218(6) 0.0409(8) 0.0039(6) 0.0040(6) -0.0002(5)
C26 0.0300(7) 0.0282(7) 0.0453(9) 0.0027(7) -0.0046(7) 0.0013(6)
C28 0.0411(8) 0.0301(7) 0.0369(9) 0.0015(7) -0.0051(7) -0.0098(7)
C29 0.0430(9) 0.0535(11) 0.0505(11) 0.0051(9) -0.0116(8) -0.0018(8)
C30 0.0265(6) 0.0312(7) 0.0357(8) 0.0105(7) -0.0021(6) -0.0017(6)
C31 0.0471(9) 0.0348(9) 0.0571(11) 0.0062(8) -0.0020(8) -0.0141(7)
C32 0.0404(8) 0.0403(9) 0.0474(10) 0.0145(8) -0.0045(8) 0.0004(7)

loop_
_atom_type_symbol
_atom_type_description
_atom_type_scat_dispersion_real
_atom_type_scat_dispersion_imag
_atom_type_scat_source
C C 0.0033 0.0016 'International Tables Vol C Tables 4.2.6.8 and 6.1.1.4'
H H 0.0000 0.0000 'International Tables Vol C Tables 4.2.6.8 and 6.1.1.4'
N N 0.0061 0.0033 'International Tables Vol C Tables 4.2.6.8 and 6.1.1.4'
O O 0.0106 0.0060 'International Tables Vol C Tables 4.2.6.8 and 6.1.1.4'

loop_
_geom_angle_atom_site_label_1
_geom_angle_atom_site_label_2
_geom_angle_atom_site_label_3
_geom_angle
C1 N1 C8 111.21(11)
C1 N1 C21 120.29(11)
C8 N1 C21 128.48(11)
C21 O2 C25 112.24(11)
C26 O3 C22 118.75(11)
C26 C27 H27A 109.5
C26 C27 H27B 109.5
C26 C27 H27C 109.5
C26 C27B H27D 109.5
C26 C27B H27E 109.5
H27D C27B H27E 109.5
C26 C27B H27F 109.5
H27D C27B H27F 109.5
H27E C27B H27F 109.5
C28 O5 C23 116.93(11)
C30 O7 C24 118.51(11)
O1 C1 N1 124.13(13)
O1 C1 C2 127.61(12)
N1 C1 C2 108.25(11)
C3 C2 C15 111.08(12)
C3 C2 C9 114.69(11)
C15 C2 C9 109.43(11)
C3 C2 C1 101.52(11)
C15 C2 C1 110.83(11)
C9 C2 C1 109.05(12)
C4 C3 C8 119.21(13)
C4 C3 C2 131.34(14)
C8 C3 C2 109.44(12)
C3 C4 C5 119.28(15)
C3 C4 H4 120.4
C5 C4 H4 120.4
C6 C5 C4 120.74(15)
C6 C5 H5 119.6
C4 C5 H5 119.6
C5 C6 C7 121.20(15)
C5 C6 H6 119.4
C7 C6 H6 119.4
C8 C7 C6 117.56(14)
C8 C7 H7 121.2
C6 C7 H7 121.2
C7 C8 C3 121.96(13)
C7 C8 N1 128.46(13)
C3 C8 N1 109.57(12)
C10 C9 C14 118.58(13)
C10 C9 C2 122.69(13)
C14 C9 C2 118.52(13)
C9 C10 C11 120.33(15)
C9 C10 H10 119.8
C11 C10 H10 119.8
C12 C11 C10 120.63(15)
C12 C11 H11 119.7
C10 C11 H11 119.7
C11 C12 C13 119.31(15)
C11 C12 H12 120.3
C13 C12 H12 120.3
C12 C13 C14 120.78(16)
C12 C13 H13 119.6
C14 C13 H13 119.6
C13 C14 C9 120.34(15)
C13 C14 H14 119.8
C9 C14 H14 119.8
C16 C15 C20 118.30(14)
C16 C15 C2 119.90(13)
C20 C15 C2 121.76(13)
C17 C16 C15 121.41(15)
C17 C16 H16 119.3
C15 C16 H16 119.3
C16 C17 C18 119.84(17)
C16 C17 H17 120.1
C18 C17 H17 120.1
C19 C18 C17 119.56(17)
C19 C18 H18 120.2
C17 C18 H18 120.2
C18 C19 C20 120.59(15)
C18 C19 H19 119.7
C20 C19 H19 119.7
C19 C20 C15 120.27(15)
C19 C20 H20 119.9
C15 C20 H20 119.9
O2 C21 N1 107.92(11)
O2 C21 C22 110.68(11)
N1 C21 C22 113.81(11)
O2 C21 H21 108.1
N1 C21 H21 108.1
C22 C21 H21 108.1
O3 C22 C23 107.97(10)
O3 C22 C21 109.84(11)
C23 C22 C21 107.34(11)
O3 C22 H22 110.5
C23 C22 H22 110.5
C21 C22 H22 110.5
O5 C23 C24 106.73(11)
O5 C23 C22 111.95(11)
C24 C23 C22 110.99(11)
O5 C23 H23 109.0
C24 C23 H23 109.0
C22 C23 H23 109.0
O7 C24 C23 107.44(11)
O7 C24 C25 106.28(11)
C23 C24 C25 111.99(11)
O7 C24 H24 110.3
C23 C24 H24 110.3
C25 C24 H24 110.3
O2 C25 C32 106.92(13)
O2 C25 C24 109.74(11)
C32 C25 C24 112.47(12)
O2 C25 H25 109.2
C32 C25 H25 109.2
C24 C25 H25 109.2
O4B C26 O4A 13.1(13)
O4B C26 O3 120.7(6)
O4A C26 O3 123.7(5)
O4B C26 C27 127.7(7)
O4A C26 C27 124.1(7)
O3 C26 C27 111.4(4)
O4B C26 C27B 127.6(7)
O4A C26 C27B 125.4(7)
O3 C26 C27B 110.8(5)
C27 C26 C27B 4.8(9)
O6 C28 O5 122.70(14)
O6 C28 C29 126.25(15)
O5 C28 C29 111.05(14)
C28 C29 H29A 109.5
C28 C29 H29B 109.5
H29A C29 H29B 109.5
C28 C29 H29C 109.5
H29A C29 H29C 109.5
H29B C29 H29C 109.5
O8 C30 O7 123.50(13)
O8 C30 C31 125.84(14)
O7 C30 C31 110.66(13)
C30 C31 H31A 109.5
C30 C31 H31B 109.5
H31A C31 H31B 109.5
C30 C31 H31C 109.5
H31A C31 H31C 109.5
H31B C31 H31C 109.5
C25 C32 H32A 109.5
C25 C32 H32B 109.5
H32A C32 H32B 109.5
C25 C32 H32C 109.5
H32A C32 H32C 109.5
H32B C32 H32C 109.5

loop_
_geom_bond_atom_site_label_1
_geom_bond_atom_site_label_2
_geom_bond_distance
N1 C1 1.3812(17)
N1 C8 1.4133(18)
N1 C21 1.4466(17)
O1 C1 1.2136(17)
O2 C21 1.4116(17)
O2 C25 1.4424(17)
O3 C26 1.3527(18)
O3 C22 1.4369(16)
O4A C26 1.214(10)
C27 C26 1.432(11)
C27 H27A 0.9800
C27 H27B 0.9800
C27 H27C 0.9800
O4B C26 1.187(13)
C27B C26 1.531(11)
C27B H27D 0.9800
C27B H27E 0.9800
C27B H27F 0.9800
O5 C28 1.3574(18)
O5 C23 1.4406(16)
O6 C28 1.1975(19)
O7 C30 1.3537(17)
O7 C24 1.4462(16)
O8 C30 1.1949(18)
C1 C2 1.5543(19)
C2 C3 1.521(2)
C2 C15 1.533(2)
C2 C9 1.5457(19)
C3 C4 1.383(2)
C3 C8 1.3988(19)
C4 C5 1.388(2)
C4 H4 0.9500
C5 C6 1.378(2)
C5 H5 0.9500
C6 C7 1.390(2)
C6 H6 0.9500
C7 C8 1.384(2)
C7 H7 0.9500
C9 C10 1.387(2)
C9 C14 1.398(2)
C10 C11 1.396(2)
C10 H10 0.9500
C11 C12 1.374(2)
C11 H11 0.9500
C12 C13 1.380(2)
C12 H12 0.9500
C13 C14 1.384(2)
C13 H13 0.9500
C14 H14 0.9500
C15 C16 1.390(2)
C15 C20 1.395(2)
C16 C17 1.383(2)
C16 H16 0.9500
C17 C18 1.384(3)
C17 H17 0.9500
C18 C19 1.383(3)
C18 H18 0.9500
C19 C20 1.389(2)
C19 H19 0.9500
C20 H20 0.9500
C21 C22 1.5334(18)
C21 H21 1.0000
C22 C23 1.5223(19)
C22 H22 1.0000
C23 C24 1.514(2)
C23 H23 1.0000
C24 C25 1.5337(19)
C24 H24 1.0000
C25 C32 1.504(2)
C25 H25 1.0000
C28 C29 1.493(2)
C29 H29A 0.9800
C29 H29B 0.9800
C29 H29C 0.9800
C30 C31 1.493(2)
C31 H31A 0.9800
C31 H31B 0.9800
C31 H31C 0.9800
C32 H32A 0.9800
C32 H32B 0.9800
C32 H32C 0.9800

loop_
_geom_torsion_atom_site_label_1
_geom_torsion_atom_site_label_2
_geom_torsion_atom_site_label_3
_geom_torsion_atom_site_label_4
_geom_torsion
C8 N1 C1 O1 -179.36(14)
C21 N1 C1 O1 -0.8(2)
C8 N1 C1 C2 -0.46(15)
C21 N1 C1 C2 178.07(11)
O1 C1 C2 C3 178.63(15)
N1 C1 C2 C3 -0.22(14)
O1 C1 C2 C15 60.58(19)
N1 C1 C2 C15 -118.27(12)
O1 C1 C2 C9 -59.94(19)
N1 C1 C2 C9 121.20(12)
C15 C2 C3 C4 -60.42(19)
C9 C2 C3 C4 64.3(2)
C1 C2 C3 C4 -178.29(15)
C15 C2 C3 C8 118.70(12)
C9 C2 C3 C8 -116.58(13)
C1 C2 C3 C8 0.83(14)
C8 C3 C4 C5 2.6(2)
C2 C3 C4 C5 -178.35(15)
C3 C4 C5 C6 -1.2(2)
C4 C5 C6 C7 -0.6(2)
C5 C6 C7 C8 0.9(2)
C6 C7 C8 C3 0.6(2)
C6 C7 C8 N1 -179.93(14)
C4 C3 C8 C7 -2.4(2)
C2 C3 C8 C7 178.38(13)
C4 C3 C8 N1 178.09(13)
C2 C3 C8 N1 -1.16(15)
C1 N1 C8 C7 -178.47(14)
C21 N1 C8 C7 3.2(2)
C1 N1 C8 C3 1.03(15)
C21 N1 C8 C3 -177.35(13)
C3 C2 C9 C10 -15.5(2)
C15 C2 C9 C10 110.04(15)
C1 C2 C9 C10 -128.57(14)
C3 C2 C9 C14 169.75(13)
C15 C2 C9 C14 -64.67(17)
C1 C2 C9 C14 56.72(17)
C14 C9 C10 C11 1.6(2)
C2 C9 C10 C11 -173.14(14)
C9 C10 C11 C12 -1.5(2)
C10 C11 C12 C13 0.5(2)
C11 C12 C13 C14 0.4(3)
C12 C13 C14 C9 -0.3(3)
C10 C9 C14 C13 -0.7(2)
C2 C9 C14 C13 174.22(14)
C3 C2 C15 C16 87.54(16)
C9 C2 C15 C16 -40.09(19)
C1 C2 C15 C16 -160.39(14)
C3 C2 C15 C20 -90.41(16)
C9 C2 C15 C20 141.96(14)
C1 C2 C15 C20 21.66(19)
C20 C15 C16 C17 -1.5(3)
C2 C15 C16 C17 -179.54(16)
C15 C16 C17 C18 -0.1(3)
C16 C17 C18 C19 1.6(3)
C17 C18 C19 C20 -1.4(3)
C18 C19 C20 C15 -0.2(2)
C16 C15 C20 C19 1.7(2)
C2 C15 C20 C19 179.65(14)
C25 O2 C21 N1 -169.80(10)
C25 O2 C21 C22 65.06(14)
C1 N1 C21 O2 134.84(12)
C8 N1 C21 O2 -46.91(17)
C1 N1 C21 C22 -101.90(14)
C8 N1 C21 C22 76.35(17)
C26 O3 C22 C23 -127.37(12)
C26 O3 C22 C21 115.88(13)
O2 C21 C22 O3 56.30(14)
N1 C21 C22 O3 -65.44(14)
O2 C21 C22 C23 -60.85(14)
N1 C21 C22 C23 177.41(11)
C28 O5 C23 C24 -156.00(12)
C28 O5 C23 C22 82.37(15)
O3 C22 C23 O5 54.96(14)
C21 C22 C23 O5 173.32(11)
O3 C22 C23 C24 -64.19(13)
C21 C22 C23 C24 54.17(14)
C30 O7 C24 C23 -107.61(13)
C30 O7 C24 C25 132.34(13)
O5 C23 C24 O7 69.71(13)
C22 C23 C24 O7 -168.05(10)
O5 C23 C24 C25 -173.94(11)
C22 C23 C24 C25 -51.71(15)
C21 O2 C25 C32 178.69(12)
C21 O2 C25 C24 -59.06(15)
O7 C24 C25 O2 169.06(11)
C23 C24 C25 O2 52.02(15)
O7 C24 C25 C32 -72.06(15)
C23 C24 C25 C32 170.90(12)
C22 O3 C26 O4B 8.7(10)
C22 O3 C26 O4A -6.4(7)
C22 O3 C26 C27 -176.2(5)
C22 O3 C26 C27B 178.7(5)
C23 O5 C28 O6 -5.2(2)
C23 O5 C28 C29 174.37(13)
C24 O7 C30 O8 -6.9(2)
C24 O7 C30 C31 173.07(13)
